data_8106670
loop_
_publ_author_name
'Wang, Kai'
'Chen, Qiang'

_publ_section_title
;
 A single crystal study on
 tert-butyl-4-((4-(4-bromo-2-fluorophenylamino)-6-methoxyquinazolin-7-yloxy)methyl)piperidine-1-carboxylate,
 C26H30BrFN4O4
;
_journal_issue 5
_journal_name_full 'Zeitschrift f\"ur Kristallographie - New Crystal Structures'
_journal_page_first 763
_journal_page_last 764
_journal_paper_doi 10.1515/ncrs-2017-0024
_journal_volume 232
_journal_year 2017
_chemical_formula_moiety 'C26 H30 Br F N4 O4'
_chemical_formula_sum 'C26 H30 Br F N4 O4'
_chemical_formula_weight 561.45
_chemical_name_systematic
; 
<i>tert</i>-butyl 4-((4-(4-bromo-2-fluorophenylamino)
-6-methoxyquinazolin-7-yloxy)methyl)piperidine-1-carboxylate
;
_space_group_IT_number 14
_space_group_name_Hall '-P 2ybc'
_space_group_name_H-M_alt 'P 1 21/c 1'
_symmetry_cell_setting monoclinic
_symmetry_Int_Tables_number 14
_symmetry_space_group_name_Hall '-P 2ybc'
_symmetry_space_group_name_H-M 'P 1 21/c 1'
_atom_sites_solution_hydrogens geom
_atom_sites_solution_primary direct
_atom_sites_solution_secondary difmap
_audit_creation_method SHELXL-97
_cell_angle_alpha 90.00
_cell_angle_beta 98.136(2)
_cell_angle_gamma 90.00
_cell_formula_units_Z 4
_cell_length_a 10.9035(6)
_cell_length_b 8.0936(6)
_cell_length_c 29.429(2)
_cell_measurement_reflns_used 4285
_cell_measurement_temperature 173(2)
_cell_measurement_theta_max 24.50
_cell_measurement_theta_min 3.15
_cell_volume 2570.9(3)
_computing_cell_refinement 'CAD-4 Software Version 5.0 [1]'
_computing_data_collection
;
CAD-4 Software  Version 5.0 (Enraf-Nonius, 1989) [1]
;
_computing_data_reduction 'XCAD4 (Harms & Wocadlo, 1995) [2]'
_computing_molecular_graphics 'SHELXTL [4]'
_computing_publication_material 'PLATON (Spek, 2003) [4]'
_computing_structure_refinement 'SHELXTL [3]'
_computing_structure_solution 'SHELXTL (Bruker, 2000)[3]'
_diffrn_ambient_temperature 173(2)
_diffrn_measured_fraction_theta_full 0.983
_diffrn_measured_fraction_theta_max 0.983
_diffrn_measurement_device_type 'PHOTON100 CMOS detector'
_diffrn_measurement_method '\w scan'
_diffrn_radiation_monochromator 'TRIUMPH curved crystal monochromator'
_diffrn_radiation_source 'fine-focus sealed tube'
_diffrn_radiation_type MoK\a
_diffrn_radiation_wavelength 0.71073
_diffrn_reflns_av_R_equivalents 0.0778
_diffrn_reflns_av_sigmaI/netI 0.0651
_diffrn_reflns_limit_h_max 13
_diffrn_reflns_limit_h_min -12
_diffrn_reflns_limit_k_max 8
_diffrn_reflns_limit_k_min -9
_diffrn_reflns_limit_l_max 34
_diffrn_reflns_limit_l_min -35
_diffrn_reflns_number 18757
_diffrn_reflns_theta_full 25.39
_diffrn_reflns_theta_max 25.39
_diffrn_reflns_theta_min 3.14
_exptl_absorpt_coefficient_mu 1.646
_exptl_absorpt_correction_T_max 0.7452
_exptl_absorpt_correction_T_min 0.6522
_exptl_absorpt_correction_type multi-scan
_exptl_absorpt_process_details 'SADABS (Bruker, 2013)'
_exptl_crystal_colour colorless
_exptl_crystal_density_diffrn 1.451
_exptl_crystal_density_method 'not measured'
_exptl_crystal_description column
_exptl_crystal_F_000 1160
_exptl_crystal_size_max 0.19
_exptl_crystal_size_mid 0.11
_exptl_crystal_size_min 0.08
_refine_diff_density_max 0.301
_refine_diff_density_min -0.391
_refine_diff_density_rms 0.072
_refine_ls_extinction_method none
_refine_ls_goodness_of_fit_ref 1.043
_refine_ls_hydrogen_treatment mixed
_refine_ls_matrix_type full
_refine_ls_number_parameters 332
_refine_ls_number_reflns 4643
_refine_ls_number_restraints 1
_refine_ls_restrained_S_all 1.043
_refine_ls_R_factor_all 0.0869
_refine_ls_R_factor_gt 0.0434
_refine_ls_shift/su_max 0.001
_refine_ls_shift/su_mean 0.000
_refine_ls_structure_factor_coef Fsqd
_refine_ls_weighting_details 'calc w=1/[\s^2^(Fo^2^)+(0.0343P)^2^+0.5666P] where P=(Fo^2^+2Fc^2^)/3'
_refine_ls_weighting_scheme calc
_refine_ls_wR_factor_gt 0.0771
_refine_ls_wR_factor_ref 0.0897
_reflns_number_gt 3190
_reflns_number_total 4643
_reflns_threshold_expression 'I > 2\s(I)'
_cod_data_source_file suppl_ncrs-2017-0024_suppl.cif
_cod_data_source_block 1
_cod_original_cell_volume 2571.0(3)
_cod_original_sg_symbol_H-M 'P 21/c'
_cod_database_code 8106670

loop_
_symmetry_equiv_pos_site_id
_symmetry_equiv_pos_as_xyz
1 x,y,z
2 -x,1/2+y,1/2-z
3 -x,-y,-z
4 x,1/2-y,1/2+z

loop_
_atom_site_label
_atom_site_type_symbol
_atom_site_fract_x
_atom_site_fract_y
_atom_site_fract_z
_atom_site_U_iso_or_equiv
_atom_site_adp_type
_atom_site_occupancy
_atom_site_symmetry_multiplicity
_atom_site_calc_flag
_atom_site_refinement_flags
_atom_site_disorder_assembly
_atom_site_disorder_group
Br1 Br -0.74155(3) 0.56733(5) 0.382867(12) 0.03775(13) Uani 1 1 d . . .
C1 C 0.0090(3) 0.3728(4) 0.44747(10) 0.0248(8) Uani 1 1 d . . .
H1 H 0.0326 0.4305 0.4220 0.030 Uiso 1 1 calc R . .
C2 C -0.1479(2) 0.2825(4) 0.48415(10) 0.0199(7) Uani 1 1 d . . .
C3 C -0.0605(2) 0.2049(4) 0.51821(10) 0.0176(7) Uani 1 1 d . . .
C4 C 0.0648(3) 0.2267(4) 0.51284(10) 0.0201(7) Uani 1 1 d . . .
C5 C 0.1581(3) 0.1568(4) 0.54559(10) 0.0216(7) Uani 1 1 d . . .
H5 H 0.2428 0.1728 0.5424 0.026 Uiso 1 1 calc R . .
C6 C 0.1280(2) 0.0675(4) 0.58140(10) 0.0195(7) Uani 1 1 d . . .
C7 C 0.0001(3) 0.0429(4) 0.58647(10) 0.0198(7) Uani 1 1 d . . .
C8 C -0.0900(3) 0.1110(4) 0.55562(10) 0.0205(7) Uani 1 1 d . . .
H8 H -0.1744 0.0952 0.5592 0.025 Uiso 1 1 calc R . .
C9 C -0.5941(3) 0.4738(4) 0.41522(10) 0.0221(8) Uani 1 1 d . . .
C10 C -0.6013(3) 0.3723(4) 0.45233(10) 0.0234(8) Uani 1 1 d . . .
H10 H -0.6782 0.3474 0.4624 0.028 Uiso 1 1 calc R . .
C11 C -0.4914(3) 0.3089(4) 0.47392(10) 0.0224(7) Uani 1 1 d . . .
C12 C -0.3756(2) 0.3422(4) 0.46127(10) 0.0204(7) Uani 1 1 d . . .
C13 C -0.3735(3) 0.4459(4) 0.42347(10) 0.0244(7) Uani 1 1 d . . .
H13 H -0.2966 0.4726 0.4136 0.029 Uiso 1 1 calc R . .
C14 C -0.4827(3) 0.5104(4) 0.40020(11) 0.0246(8) Uani 1 1 d . . .
H14 H -0.4808 0.5792 0.3741 0.029 Uiso 1 1 calc R . .
C15 C 0.3381(2) 0.0172(4) 0.61442(10) 0.0233(8) Uani 1 1 d . . .
H15A H 0.3603 0.1353 0.6188 0.028 Uiso 1 1 calc R . .
H15B H 0.3618 -0.0202 0.5848 0.028 Uiso 1 1 calc R . .
C16 C 0.6061(3) -0.1935(4) 0.69183(10) 0.0251(8) Uani 1 1 d . . .
H16A H 0.5781 -0.3093 0.6870 0.030 Uiso 1 1 calc R . .
H16B H 0.6970 -0.1906 0.6921 0.030 Uiso 1 1 calc R . .
C17 C 0.5431(2) -0.0859(4) 0.65289(10) 0.0220(7) Uani 1 1 d . . .
H17A H 0.5612 -0.1295 0.6231 0.026 Uiso 1 1 calc R . .
H17B H 0.5757 0.0282 0.6564 0.026 Uiso 1 1 calc R . .
C18 C 0.4032(2) -0.0847(4) 0.65348(10) 0.0199(7) Uani 1 1 d . . .
H18 H 0.3727 -0.2010 0.6493 0.024 Uiso 1 1 calc R . .
C19 C 0.3761(3) -0.0244(4) 0.70036(10) 0.0223(8) Uani 1 1 d . . .
H19A H 0.4026 0.0922 0.7048 0.027 Uiso 1 1 calc R . .
H19B H 0.2857 -0.0295 0.7013 0.027 Uiso 1 1 calc R . .
C20 C 0.4434(2) -0.1292(4) 0.73915(10) 0.0246(8) Uani 1 1 d . . .
H20A H 0.4302 -0.0818 0.7691 0.030 Uiso 1 1 calc R . .
H20B H 0.4094 -0.2428 0.7372 0.030 Uiso 1 1 calc R . .
C21 C 0.6592(3) -0.0862(4) 0.77188(10) 0.0217(7) Uani 1 1 d . . .
C22 C 0.8817(3) -0.0395(4) 0.79543(10) 0.0238(8) Uani 1 1 d . . .
C23 C 0.8677(3) 0.1345(5) 0.81255(12) 0.0359(9) Uani 1 1 d . . .
H23A H 0.8444 0.2083 0.7864 0.054 Uiso 1 1 calc R . .
H23B H 0.9464 0.1712 0.8298 0.054 Uiso 1 1 calc R . .
H23C H 0.8031 0.1368 0.8326 0.054 Uiso 1 1 calc R . .
C24 C 0.9882(3) -0.0511(5) 0.76730(11) 0.0319(8) Uani 1 1 d . . .
H24A H 0.9942 -0.1644 0.7561 0.048 Uiso 1 1 calc R . .
H24B H 1.0658 -0.0210 0.7865 0.048 Uiso 1 1 calc R . .
H24C H 0.9731 0.0247 0.7411 0.048 Uiso 1 1 calc R . .
C25 C 0.8962(3) -0.1658(5) 0.83382(12) 0.0393(10) Uani 1 1 d . . .
H25A H 0.8292 -0.1520 0.8525 0.059 Uiso 1 1 calc R . .
H25B H 0.9762 -0.1498 0.8531 0.059 Uiso 1 1 calc R . .
H25C H 0.8925 -0.2773 0.8207 0.059 Uiso 1 1 calc R . .
C26 C -0.1428(3) -0.0798(5) 0.63013(12) 0.0359(9) Uani 1 1 d . . .
H26A H -0.1834 0.0256 0.6348 0.054 Uiso 1 1 calc R . .
H26B H -0.1441 -0.1501 0.6572 0.054 Uiso 1 1 calc R . .
H26C H -0.1868 -0.1353 0.6030 0.054 Uiso 1 1 calc R . .
F1 F -0.49413(14) 0.2067(3) 0.51079(6) 0.0338(5) Uani 1 1 d . . .
N1 N 0.1000(2) 0.3128(3) 0.47649(8) 0.0239(6) Uani 1 1 d . . .
N2 N -0.1146(2) 0.3637(3) 0.44897(8) 0.0232(6) Uani 1 1 d . . .
N3 N -0.2727(2) 0.2710(4) 0.48780(9) 0.0251(6) Uani 1 1 d D . .
H3A H -0.289(3) 0.221(4) 0.5115(8) 0.030 Uiso 1 1 d D . .
N4 N 0.5760(2) -0.1341(3) 0.73596(8) 0.0234(6) Uani 1 1 d . . .
O1 O 0.20758(17) -0.0061(3) 0.61485(7) 0.0245(5) Uani 1 1 d . . .
O2 O 0.77538(17) -0.0854(3) 0.76081(7) 0.0248(5) Uani 1 1 d . . .
O3 O 0.63249(18) -0.0475(3) 0.80921(7) 0.0307(6) Uani 1 1 d . . .
O4 O -0.01761(17) -0.0503(3) 0.62350(7) 0.0264(5) Uani 1 1 d . . .

loop_
_atom_site_aniso_label
_atom_site_aniso_U_11
_atom_site_aniso_U_22
_atom_site_aniso_U_33
_atom_site_aniso_U_23
_atom_site_aniso_U_13
_atom_site_aniso_U_12
Br1 0.02202(18) 0.0465(3) 0.0437(2) 0.0102(2) 0.00103(13) 0.00933(17)
C1 0.0247(18) 0.029(2) 0.0215(18) 0.0028(15) 0.0069(13) -0.0016(14)
C2 0.0178(16) 0.019(2) 0.0227(17) -0.0046(14) 0.0015(13) -0.0012(13)
C3 0.0179(15) 0.0152(18) 0.0194(16) -0.0026(13) 0.0016(12) -0.0018(13)
C4 0.0204(16) 0.0182(19) 0.0220(17) -0.0033(14) 0.0039(13) -0.0003(13)
C5 0.0134(15) 0.025(2) 0.0271(18) -0.0021(15) 0.0031(13) -0.0022(13)
C6 0.0195(15) 0.0179(18) 0.0199(16) -0.0028(15) -0.0009(12) 0.0008(14)
C7 0.0220(16) 0.020(2) 0.0183(16) -0.0015(14) 0.0050(12) -0.0028(13)
C8 0.0140(15) 0.024(2) 0.0240(17) -0.0017(14) 0.0036(12) -0.0007(13)
C9 0.0197(16) 0.022(2) 0.0243(18) -0.0044(14) 0.0000(13) 0.0033(13)
C10 0.0175(16) 0.030(2) 0.0230(17) -0.0042(15) 0.0046(13) 0.0014(13)
C11 0.0273(17) 0.022(2) 0.0184(17) 0.0010(14) 0.0049(13) -0.0024(14)
C12 0.0190(16) 0.0203(19) 0.0210(17) -0.0023(14) -0.0005(12) 0.0013(13)
C13 0.0207(16) 0.028(2) 0.0253(17) 0.0010(16) 0.0067(13) 0.0014(15)
C14 0.0250(17) 0.025(2) 0.0239(18) 0.0012(15) 0.0035(13) 0.0014(14)
C15 0.0163(15) 0.027(2) 0.0263(18) 0.0009(15) 0.0013(13) -0.0011(13)
C16 0.0196(16) 0.034(2) 0.0219(18) -0.0050(15) 0.0015(13) 0.0036(14)
C17 0.0189(15) 0.029(2) 0.0185(16) -0.0059(15) 0.0040(12) 0.0013(14)
C18 0.0174(15) 0.0179(19) 0.0239(17) -0.0013(14) 0.0014(12) -0.0007(13)
C19 0.0143(15) 0.025(2) 0.0268(18) -0.0027(15) 0.0011(12) -0.0002(13)
C20 0.0176(16) 0.034(2) 0.0229(18) -0.0005(15) 0.0050(13) -0.0018(14)
C21 0.0211(16) 0.019(2) 0.0258(18) 0.0011(15) 0.0046(13) 0.0002(14)
C22 0.0193(16) 0.027(2) 0.0239(17) -0.0012(15) -0.0015(12) -0.0034(14)
C23 0.0300(19) 0.032(2) 0.047(2) -0.0082(18) 0.0081(16) -0.0080(16)
C24 0.0222(17) 0.034(2) 0.040(2) -0.0071(18) 0.0039(14) -0.0013(15)
C25 0.034(2) 0.040(3) 0.040(2) 0.0122(19) -0.0088(16) -0.0032(17)
C26 0.0258(18) 0.044(3) 0.040(2) 0.0167(19) 0.0114(15) -0.0009(17)
F1 0.0263(10) 0.0459(14) 0.0297(11) 0.0146(10) 0.0057(8) -0.0003(9)
N1 0.0210(14) 0.0254(17) 0.0256(15) 0.0033(13) 0.0040(11) -0.0001(12)
N2 0.0207(14) 0.0259(17) 0.0233(15) 0.0024(13) 0.0046(11) 0.0017(11)
N3 0.0189(13) 0.0337(19) 0.0226(16) 0.0073(13) 0.0027(11) 0.0010(12)
N4 0.0144(13) 0.0387(18) 0.0166(14) -0.0034(12) 0.0002(10) 0.0040(11)
O1 0.0154(11) 0.0302(14) 0.0266(12) 0.0068(10) -0.0015(9) -0.0009(9)
O2 0.0174(10) 0.0349(15) 0.0221(12) -0.0038(11) 0.0022(8) -0.0033(10)
O3 0.0260(12) 0.0444(17) 0.0221(12) -0.0059(11) 0.0045(9) -0.0030(11)
O4 0.0204(11) 0.0341(15) 0.0255(12) 0.0114(11) 0.0054(9) -0.0009(10)

loop_
_atom_type_symbol
_atom_type_description
_atom_type_scat_dispersion_real
_atom_type_scat_dispersion_imag
_atom_type_scat_source
C C 0.0033 0.0016 'International Tables Vol C Tables 4.2.6.8 and 6.1.1.4'
H H 0.0000 0.0000 'International Tables Vol C Tables 4.2.6.8 and 6.1.1.4'
N N 0.0061 0.0033 'International Tables Vol C Tables 4.2.6.8 and 6.1.1.4'
O O 0.0106 0.0060 'International Tables Vol C Tables 4.2.6.8 and 6.1.1.4'
F F 0.0171 0.0103 'International Tables Vol C Tables 4.2.6.8 and 6.1.1.4'
Br Br -0.2901 2.4595 'International Tables Vol C Tables 4.2.6.8 and 6.1.1.4'

loop_
_geom_angle_atom_site_label_1
_geom_angle_atom_site_label_2
_geom_angle_atom_site_label_3
_geom_angle
_geom_angle_site_symmetry_1
_geom_angle_site_symmetry_3
N1 C1 N2 128.6(3) . .
N1 C1 H1 115.7 . .
N2 C1 H1 115.7 . .
N2 C2 N3 118.5(3) . .
N2 C2 C3 122.7(3) . .
N3 C2 C3 118.8(3) . .
C4 C3 C8 119.1(3) . .
C4 C3 C2 115.3(3) . .
C8 C3 C2 125.6(3) . .
N1 C4 C3 122.2(3) . .
N1 C4 C5 118.6(3) . .
C3 C4 C5 119.2(3) . .
C6 C5 C4 120.8(3) . .
C6 C5 H5 119.6 . .
C4 C5 H5 119.6 . .
O1 C6 C5 126.8(3) . .
O1 C6 C7 113.2(3) . .
C5 C6 C7 120.0(3) . .
C8 C7 O4 126.1(2) . .
C8 C7 C6 119.7(3) . .
O4 C7 C6 114.2(2) . .
C7 C8 C3 121.1(3) . .
C7 C8 H8 119.4 . .
C3 C8 H8 119.4 . .
C10 C9 C14 122.2(3) . .
C10 C9 Br1 119.6(2) . .
C14 C9 Br1 118.2(2) . .
C11 C10 C9 116.5(3) . .
C11 C10 H10 121.8 . .
C9 C10 H10 121.8 . .
F1 C11 C10 118.5(3) . .
F1 C11 C12 116.8(2) . .
C10 C11 C12 124.7(3) . .
C11 C12 C13 116.5(3) . .
C11 C12 N3 117.2(3) . .
C13 C12 N3 126.2(3) . .
C14 C13 C12 120.6(3) . .
C14 C13 H13 119.7 . .
C12 C13 H13 119.7 . .
C9 C14 C13 119.5(3) . .
C9 C14 H14 120.2 . .
C13 C14 H14 120.2 . .
O1 C15 C18 106.3(2) . .
O1 C15 H15A 110.5 . .
C18 C15 H15A 110.5 . .
O1 C15 H15B 110.5 . .
C18 C15 H15B 110.5 . .
H15A C15 H15B 108.7 . .
N4 C16 C17 110.2(3) . .
N4 C16 H16A 109.6 . .
C17 C16 H16A 109.6 . .
N4 C16 H16B 109.6 . .
C17 C16 H16B 109.6 . .
H16A C16 H16B 108.1 . .
C16 C17 C18 109.9(2) . .
C16 C17 H17A 109.7 . .
C18 C17 H17A 109.7 . .
C16 C17 H17B 109.7 . .
C18 C17 H17B 109.7 . .
H17A C17 H17B 108.2 . .
C15 C18 C17 111.0(2) . .
C15 C18 C19 112.5(3) . .
C17 C18 C19 109.4(2) . .
C15 C18 H18 107.9 . .
C17 C18 H18 107.9 . .
C19 C18 H18 107.9 . .
C20 C19 C18 111.3(2) . .
C20 C19 H19A 109.4 . .
C18 C19 H19A 109.4 . .
C20 C19 H19B 109.4 . .
C18 C19 H19B 109.4 . .
H19A C19 H19B 108.0 . .
N4 C20 C19 110.0(2) . .
N4 C20 H20A 109.7 . .
C19 C20 H20A 109.7 . .
N4 C20 H20B 109.7 . .
C19 C20 H20B 109.7 . .
H20A C20 H20B 108.2 . .
O3 C21 N4 124.1(3) . .
O3 C21 O2 124.7(3) . .
N4 C21 O2 111.2(3) . .
O2 C22 C23 110.9(2) . .
O2 C22 C25 109.5(3) . .
C23 C22 C25 112.6(3) . .
O2 C22 C24 101.2(2) . .
C23 C22 C24 111.1(3) . .
C25 C22 C24 110.9(3) . .
C22 C23 H23A 109.5 . .
C22 C23 H23B 109.5 . .
H23A C23 H23B 109.5 . .
C22 C23 H23C 109.5 . .
H23A C23 H23C 109.5 . .
H23B C23 H23C 109.5 . .
C22 C24 H24A 109.5 . .
C22 C24 H24B 109.5 . .
H24A C24 H24B 109.5 . .
C22 C24 H24C 109.5 . .
H24A C24 H24C 109.5 . .
H24B C24 H24C 109.5 . .
C22 C25 H25A 109.5 . .
C22 C25 H25B 109.5 . .
H25A C25 H25B 109.5 . .
C22 C25 H25C 109.5 . .
H25A C25 H25C 109.5 . .
H25B C25 H25C 109.5 . .
O4 C26 H26A 109.5 . .
O4 C26 H26B 109.5 . .
H26A C26 H26B 109.5 . .
O4 C26 H26C 109.5 . .
H26A C26 H26C 109.5 . .
H26B C26 H26C 109.5 . .
C1 N1 C4 115.3(2) . .
C2 N2 C1 115.9(3) . .
C2 N3 C12 130.5(3) . .
C2 N3 H3A 115(2) . .
C12 N3 H3A 114(2) . .
C21 N4 C20 120.2(2) . .
C21 N4 C16 125.3(2) . .
C20 N4 C16 114.4(2) . .
C6 O1 C15 118.0(2) . .
C21 O2 C22 120.4(2) . .
C7 O4 C26 116.7(2) . .

loop_
_geom_bond_atom_site_label_1
_geom_bond_atom_site_label_2
_geom_bond_distance
_geom_bond_site_symmetry_2
Br1 C9 1.905(3) .
C1 N1 1.308(4) .
C1 N2 1.357(4) .
C1 H1 0.9500 .
C2 N2 1.319(4) .
C2 N3 1.384(4) .
C2 C3 1.428(4) .
C3 C4 1.408(4) .
C3 C8 1.412(4) .
C4 N1 1.376(4) .
C4 C5 1.417(4) .
C5 C6 1.356(4) .
C5 H5 0.9500 .
C6 O1 1.355(3) .
C6 C7 1.437(4) .
C7 C8 1.357(4) .
C7 O4 1.361(3) .
C8 H8 0.9500 .
C9 C10 1.378(4) .
C9 C14 1.383(4) .
C10 C11 1.373(4) .
C10 H10 0.9500 .
C11 F1 1.368(3) .
C11 C12 1.393(4) .
C12 C13 1.397(4) .
C12 N3 1.397(4) .
C13 C14 1.389(4) .
C13 H13 0.9500 .
C14 H14 0.9500 .
C15 O1 1.437(3) .
C15 C18 1.508(4) .
C15 H15A 0.9900 .
C15 H15B 0.9900 .
C16 N4 1.465(4) .
C16 C17 1.523(4) .
C16 H16A 0.9900 .
C16 H16B 0.9900 .
C17 C18 1.528(4) .
C17 H17A 0.9900 .
C17 H17B 0.9900 .
C18 C19 1.531(4) .
C18 H18 1.0000 .
C19 C20 1.524(4) .
C19 H19A 0.9900 .
C19 H19B 0.9900 .
C20 N4 1.463(4) .
C20 H20A 0.9900 .
C20 H20B 0.9900 .
C21 O3 1.217(3) .
C21 N4 1.349(4) .
C21 O2 1.351(3) .
C22 O2 1.478(3) .
C22 C23 1.511(5) .
C22 C25 1.515(4) .
C22 C24 1.521(4) .
C23 H23A 0.9800 .
C23 H23B 0.9800 .
C23 H23C 0.9800 .
C24 H24A 0.9800 .
C24 H24B 0.9800 .
C24 H24C 0.9800 .
C25 H25A 0.9800 .
C25 H25B 0.9800 .
C25 H25C 0.9800 .
C26 O4 1.426(3) .
C26 H26A 0.9800 .
C26 H26B 0.9800 .
C26 H26C 0.9800 .
N3 H3A 0.848(17) .

loop_
_geom_hbond_atom_site_label_D
_geom_hbond_atom_site_label_H
_geom_hbond_atom_site_label_A
_geom_hbond_distance_DH
_geom_hbond_distance_HA
_geom_hbond_distance_DA
_geom_hbond_angle_DHA
_geom_hbond_site_symmetry_A
_geom_hbond_publ_flag
N3 H3A F1 0.85(3) 2.24(3) 2.650(3) 110(2) . yes
C10 H10 N1 0.9500 2.5300 3.464(4) 169.00 1_455 yes
C13 H13 N2 0.9500 2.2800 2.894(4) 121.00 . yes
C14 H14 O3 0.9500 2.4300 3.129(4) 130.00 4_454 yes
C16 H16B O2 0.9900 2.2500 2.689(4) 106.00 . yes
C20 H20A O3 0.9900 2.3700 2.781(3) 104.00 . yes
C23 H23C O3 0.9800 2.4100 2.947(4) 114.00 . yes
C25 H25A O3 0.9800 2.4800 3.020(4) 114.00 . yes
